data_4320552
loop_
_publ_author_name
'James D. E. T. Wilton-Ely'
'Annette Schier'
'Norbert W. Mitzel'
'Hubert Schmidbaur'

_publ_section_title
;
 Diversity in the Structural Chemistry of (Phosphine)gold(I)
 1,3,4-Thiadiazole-2,5-dithiolates (Bismuthiolates I)
;
_journal_name_full 'Inorganic Chemistry'
_journal_page_first 6266
_journal_page_last 6271
_journal_paper_doi 10.1021/ic001345l
_journal_volume 40
_journal_year 2001
_chemical_formula_sum 'C40 H34 Au2 Cl4 N2 P2 S3'
_chemical_formula_weight 1236.55
_chemical_name_systematic
;
  ?
;
_space_group_IT_number 2
_symmetry_cell_setting triclinic
_symmetry_space_group_name_Hall '-P 1'
_symmetry_space_group_name_H-M 'P -1'
_atom_sites_solution_hydrogens geom
_atom_sites_solution_primary direct
_atom_sites_solution_secondary difmap
_audit_creation_method SHELXL-97
_cell_angle_alpha 103.8740(10)
_cell_angle_beta 96.7760(10)
_cell_angle_gamma 106.8730(10)
_cell_formula_units_Z 2
_cell_length_a 9.2693(2)
_cell_length_b 13.4776(3)
_cell_length_c 18.4608(4)
_cell_measurement_reflns_used 73330
_cell_measurement_temperature 153(2)
_cell_measurement_theta_max 29.23
_cell_measurement_theta_min 3.43
_cell_volume 2098.47(8)
_computing_cell_refinement SCALEPACK
_computing_data_collection 'Nonius-DIP 2020 Software'
_computing_data_reduction 'SCALEPACK, DIPSHEL'
_computing_molecular_graphics 'SHELXTL 5.01'
_computing_publication_material 'SHELXTL 5.01'
_computing_structure_refinement 'SHELXL-97 (Sheldrick, 1997)'
_computing_structure_solution 'SHELXS-97 (Sheldrick, 1990)'
_diffrn_ambient_temperature 153(2)
_diffrn_detector_area_resol_mean '8 - 0.78'
_diffrn_measured_fraction_theta_full 0.909
_diffrn_measured_fraction_theta_max 0.909
_diffrn_measurement_device_type 'Nonius DIP 2020'
_diffrn_measurement_method 'Phi scans 2.0 deg, 180 frames'
_diffrn_radiation_monochromator graphite
_diffrn_radiation_source 'fine-focus sealed tube'
_diffrn_radiation_type MoK\a
_diffrn_radiation_wavelength 0.71073
_diffrn_reflns_av_R_equivalents 0.045
_diffrn_reflns_av_sigmaI/netI 0.0375
_diffrn_reflns_limit_h_max 12
_diffrn_reflns_limit_h_min 0
_diffrn_reflns_limit_k_max 17
_diffrn_reflns_limit_k_min -18
_diffrn_reflns_limit_l_max 21
_diffrn_reflns_limit_l_min -24
_diffrn_reflns_number 73330
_diffrn_reflns_theta_full 29.23
_diffrn_reflns_theta_max 29.23
_diffrn_reflns_theta_min 3.43
_diffrn_standards_decay_% None
_exptl_absorpt_coefficient_mu 7.496
_exptl_absorpt_correction_type none
_exptl_crystal_colour Block
_exptl_crystal_density_diffrn 1.957
_exptl_crystal_density_method 'not measured'
_exptl_crystal_description Yellowish
_exptl_crystal_F_000 1184
_exptl_crystal_size_max 0.40
_exptl_crystal_size_mid 0.40
_exptl_crystal_size_min 0.30
_refine_diff_density_max 2.254
_refine_diff_density_min -3.079
_refine_diff_density_rms 0.215
_refine_ls_extinction_coef 0.0020(2)
_refine_ls_extinction_expression Fc^*^=kFc[1+0.001xFc^2^\l^3^/sin(2\q)]^-1/4^
_refine_ls_extinction_method SHELXL
_refine_ls_goodness_of_fit_ref 1.045
_refine_ls_hydrogen_treatment refall
_refine_ls_matrix_type full
_refine_ls_number_parameters 615
_refine_ls_number_reflns 10383
_refine_ls_number_restraints 0
_refine_ls_restrained_S_all 1.045
_refine_ls_R_factor_all 0.0467
_refine_ls_R_factor_gt 0.0431
_refine_ls_shift/su_max 0.023
_refine_ls_shift/su_mean 0.001
_refine_ls_structure_factor_coef Fsqd
_refine_ls_weighting_details 'calc w=1/[\s^2^(Fo^2^)+(0.0797P)^2^+4.0811P] where P=(Fo^2^+2Fc^2^)/3'
_refine_ls_weighting_scheme calc
_refine_ls_wR_factor_gt 0.1178
_refine_ls_wR_factor_ref 0.1216
_reflns_number_gt 9432
_reflns_number_total 10383
_reflns_threshold_expression >2sigma(I)
_cod_data_source_file ic001345l.cif
_cod_data_source_block jam1
_cod_depositor_comments
;
The following automatic conversions were performed:

'_symmetry_cell_setting' value 'Triclinic' changed to 'triclinic'
according to the built-in table from CIF Core dictionary named
'cif_core.dic' version 2.4.1 from
2010-06-29.

'_exptl_absorpt_correction_type' value 'None' changed to
'none' according to the built-in table from CIF Core dictionary named
'cif_core.dic' version 2.4.1 from 2010-06-29.

Automatic conversion script
Id: cif_fix_values 1646 2011-03-28 12:23:43Z adriana 
;
_cod_original_cell_volume 2098.46(8)
_cod_database_code 4320552

loop_
_symmetry_equiv_pos_as_xyz
'x, y, z'
'-x, -y, -z'

loop_
_atom_site_label
_atom_site_type_symbol
_atom_site_fract_x
_atom_site_fract_y
_atom_site_fract_z
_atom_site_U_iso_or_equiv
_atom_site_adp_type
_atom_site_occupancy
_atom_site_symmetry_multiplicity
_atom_site_calc_flag
_atom_site_refinement_flags
_atom_site_disorder_assembly
_atom_site_disorder_group
Au1 Au 0.573212(17) 0.925514(12) 0.128682(9) 0.02190(8) Uani 1 1 d . . .
Au2 Au 1.440802(18) 1.067731(13) 0.370992(9) 0.02317(8) Uani 1 1 d . . .
S1 S 1.09221(13) 1.06317(9) 0.25565(8) 0.0301(3) Uani 1 1 d . . .
S2 S 0.75995(13) 1.06137(9) 0.22433(7) 0.0281(2) Uani 1 1 d . . .
S3 S 1.29679(14) 0.92169(10) 0.26891(7) 0.0296(2) Uani 1 1 d . . .
N1 N 0.8642(5) 0.8941(3) 0.2285(3) 0.0329(9) Uani 1 1 d . . .
N2 N 0.9902(5) 0.8616(3) 0.2409(3) 0.0365(10) Uani 1 1 d . . .
C1 C 0.8937(5) 0.9934(4) 0.2343(2) 0.0242(8) Uani 1 1 d . . .
C2 C 1.1194(5) 0.9412(4) 0.2565(3) 0.0257(9) Uani 1 1 d . . .
P1 P 0.40293(13) 0.79436(9) 0.03049(7) 0.0198(2) Uani 1 1 d . . .
P2 P 1.59424(13) 1.20562(10) 0.47101(7) 0.0213(2) Uani 1 1 d . . .
C11 C 0.4628(5) 0.7903(4) -0.0603(3) 0.0224(8) Uani 1 1 d . . .
C12 C 0.3959(7) 0.6995(4) -0.1249(3) 0.0316(11) Uani 1 1 d . . .
H12A H 0.325(9) 0.636(6) -0.119(5) 0.05(2) Uiso 1 1 d . . .
C13 C 0.4344(8) 0.7048(5) -0.1941(3) 0.0414(13) Uani 1 1 d . . .
H13A H 0.377(10) 0.634(7) -0.233(5) 0.07(3) Uiso 1 1 d . . .
C14 C 0.5359(7) 0.7972(5) -0.2013(3) 0.0376(12) Uani 1 1 d . . .
H14A H 0.567(7) 0.807(5) -0.250(4) 0.039(17) Uiso 1 1 d . . .
C15 C 0.6031(6) 0.8871(4) -0.1384(3) 0.0311(10) Uani 1 1 d . . .
H15A H 0.655(7) 0.954(5) -0.145(3) 0.029(14) Uiso 1 1 d . . .
C16 C 0.5662(5) 0.8837(4) -0.0676(3) 0.0245(9) Uani 1 1 d . . .
H16A H 0.619(7) 0.943(5) -0.023(4) 0.024(14) Uiso 1 1 d . . .
C21 C 0.3694(5) 0.6603(3) 0.0421(3) 0.0222(8) Uani 1 1 d . . .
C22 C 0.4848(6) 0.6434(4) 0.0884(3) 0.0282(10) Uani 1 1 d . . .
H22A H 0.568(7) 0.696(5) 0.117(4) 0.025(15) Uiso 1 1 d . . .
C23 C 0.4619(8) 0.5403(5) 0.0971(4) 0.0389(13) Uani 1 1 d . . .
H23A H 0.539(7) 0.526(5) 0.119(4) 0.018(14) Uiso 1 1 d . . .
C24 C 0.3289(8) 0.4563(5) 0.0598(4) 0.0408(13) Uani 1 1 d . . .
H24A H 0.313(9) 0.386(6) 0.070(5) 0.05(2) Uiso 1 1 d . . .
C25 C 0.2146(7) 0.4737(4) 0.0145(4) 0.0370(12) Uani 1 1 d . . .
H25A H 0.132(9) 0.423(6) -0.012(4) 0.06(2) Uiso 1 1 d . . .
C26 C 0.2324(6) 0.5753(4) 0.0055(3) 0.0306(10) Uani 1 1 d . . .
H26A H 0.144(7) 0.588(4) -0.025(3) 0.020(13) Uiso 1 1 d . . .
C31 C 0.2145(5) 0.8112(3) 0.0148(3) 0.0218(8) Uani 1 1 d . . .
C32 C 0.1673(6) 0.8454(4) -0.0463(3) 0.0287(10) Uani 1 1 d . . .
H32A H 0.225(9) 0.855(6) -0.086(4) 0.05(2) Uiso 1 1 d . . .
C33 C 0.0288(6) 0.8650(5) -0.0537(4) 0.0355(12) Uani 1 1 d . . .
H33A H -0.008(9) 0.882(6) -0.090(4) 0.05(2) Uiso 1 1 d . . .
C34 C -0.0667(6) 0.8476(5) -0.0022(4) 0.0374(13) Uani 1 1 d . . .
H34A H -0.150(9) 0.855(6) -0.005(4) 0.04(2) Uiso 1 1 d . . .
C35 C -0.0209(7) 0.8130(5) 0.0586(3) 0.0344(11) Uani 1 1 d . . .
H35A H -0.097(8) 0.792(5) 0.088(4) 0.037(18) Uiso 1 1 d . . .
C36 C 0.1199(6) 0.7959(4) 0.0679(3) 0.0270(9) Uani 1 1 d . . .
H36A H 0.145(10) 0.767(7) 0.100(5) 0.05(2) Uiso 1 1 d . . .
C41 C 1.7844(5) 1.1929(4) 0.4896(3) 0.0222(9) Uani 1 1 d . . .
C42 C 1.8394(6) 1.1723(4) 0.5556(3) 0.0300(10) Uani 1 1 d . . .
H42A H 1.779(8) 1.163(5) 0.594(4) 0.036(17) Uiso 1 1 d . . .
C43 C 1.9830(7) 1.1580(5) 0.5646(4) 0.0396(13) Uani 1 1 d . . .
H43A H 2.016(9) 1.139(6) 0.606(4) 0.05(2) Uiso 1 1 d . . .
C44 C 2.0705(7) 1.1646(6) 0.5087(4) 0.0444(15) Uani 1 1 d . . .
H44A H 2.162(10) 1.160(6) 0.514(5) 0.05(2) Uiso 1 1 d . . .
C45 C 2.0146(7) 1.1848(5) 0.4434(4) 0.0406(13) Uani 1 1 d . . .
H45A H 2.081(10) 1.194(7) 0.412(5) 0.06(2) Uiso 1 1 d . . .
C46 C 1.8716(6) 1.1981(5) 0.4332(3) 0.0321(11) Uani 1 1 d . . .
H46A H 1.842(11) 1.215(7) 0.396(6) 0.07(3) Uiso 1 1 d . . .
C51 C 1.5268(5) 1.2128(4) 0.5600(3) 0.0227(8) Uani 1 1 d . . .
C52 C 1.5853(6) 1.3077(4) 0.6217(3) 0.0303(10) Uani 1 1 d . . .
H52A H 1.665(10) 1.376(7) 0.618(5) 0.06(2) Uiso 1 1 d . . .
C53 C 1.5325(7) 1.3094(5) 0.6893(3) 0.0367(11) Uani 1 1 d . . .
H53A H 1.583(10) 1.380(7) 0.727(5) 0.07(3) Uiso 1 1 d . . .
C54 C 1.4290(6) 1.2194(5) 0.6975(3) 0.0353(11) Uani 1 1 d . . .
H54A H 1.395(7) 1.219(4) 0.749(3) 0.032(15) Uiso 1 1 d . . .
C55 C 1.3737(6) 1.1248(4) 0.6373(3) 0.0327(11) Uani 1 1 d . . .
H55A H 1.297(8) 1.065(6) 0.641(4) 0.05(2) Uiso 1 1 d . . .
C56 C 1.4226(5) 1.1217(4) 0.5688(3) 0.0262(9) Uani 1 1 d . . .
H56A H 1.381(7) 1.059(5) 0.528(3) 0.019(13) Uiso 1 1 d . . .
C61 C 1.6262(5) 1.3377(4) 0.4561(3) 0.0227(8) Uani 1 1 d . . .
C62 C 1.7642(6) 1.4225(4) 0.4871(4) 0.0337(11) Uani 1 1 d . . .
H62A H 1.848(8) 1.412(5) 0.517(4) 0.033(16) Uiso 1 1 d . . .
C63 C 1.7826(7) 1.5213(5) 0.4743(4) 0.0393(13) Uani 1 1 d . . .
H63A H 1.865(10) 1.571(7) 0.489(5) 0.07(3) Uiso 1 1 d . . .
C64 C 1.6643(8) 1.5372(5) 0.4301(4) 0.0408(13) Uani 1 1 d . . .
H64A H 1.683(9) 1.608(6) 0.420(4) 0.05(2) Uiso 1 1 d . . .
C65 C 1.5273(8) 1.4537(5) 0.3988(4) 0.0385(13) Uani 1 1 d . . .
H65A H 1.447(9) 1.470(6) 0.377(4) 0.04(2) Uiso 1 1 d . . .
C66 C 1.5072(6) 1.3532(4) 0.4116(3) 0.0296(10) Uani 1 1 d . . .
H66A H 1.419(7) 1.300(5) 0.387(3) 0.023(14) Uiso 1 1 d . . .
C71 C 1.9884(10) 1.6607(6) 0.7639(5) 0.0566(19) Uani 1 1 d . . .
H71A H 2.054(11) 1.741(7) 0.782(5) 0.08(3) Uiso 1 1 d . . .
H71B H 2.026(7) 1.619(5) 0.797(4) 0.033(16) Uiso 1 1 d . . .
Cl1 Cl 2.0108(5) 1.59878(18) 0.67305(14) 0.1136(12) Uani 1 1 d . . .
Cl2 Cl 1.7975(3) 1.6506(2) 0.77086(17) 0.0910(8) Uani 1 1 d . . .
C72 C 0.0139(7) 0.6366(5) 0.2571(4) 0.0395(13) Uani 1 1 d . . .
H72A H 0.063(6) 0.621(4) 0.302(3) 0.021(14) Uiso 1 1 d . . .
H72B H 0.036(10) 0.710(7) 0.261(5) 0.06(3) Uiso 1 1 d . . .
Cl3 Cl -0.1850(2) 0.58750(19) 0.25090(15) 0.0821(6) Uani 1 1 d . . .
Cl4 Cl 0.0732(2) 0.57900(14) 0.17433(11) 0.0569(4) Uani 1 1 d . . .

loop_
_atom_site_aniso_label
_atom_site_aniso_U_11
_atom_site_aniso_U_22
_atom_site_aniso_U_33
_atom_site_aniso_U_23
_atom_site_aniso_U_13
_atom_site_aniso_U_12
Au1 0.01631(10) 0.02145(11) 0.02394(12) 0.00466(7) -0.00117(7) 0.00389(7)
Au2 0.01693(10) 0.02427(11) 0.02486(13) 0.00649(7) -0.00191(7) 0.00458(7)
S1 0.0174(5) 0.0237(5) 0.0433(7) 0.0056(4) 0.0014(4) 0.0031(4)
S2 0.0223(5) 0.0251(5) 0.0301(6) 0.0018(4) -0.0018(4) 0.0058(4)
S3 0.0223(5) 0.0298(6) 0.0309(6) 0.0031(4) -0.0024(4) 0.0078(4)
N1 0.027(2) 0.037(2) 0.044(3) 0.0204(19) 0.0086(17) 0.0157(18)
N2 0.024(2) 0.034(2) 0.050(3) 0.0163(19) 0.0017(17) 0.0050(17)
C1 0.0196(19) 0.031(2) 0.019(2) 0.0047(16) 0.0005(15) 0.0071(17)
C2 0.021(2) 0.026(2) 0.029(2) 0.0090(17) 0.0050(16) 0.0070(17)
P1 0.0147(5) 0.0200(5) 0.0230(6) 0.0055(4) 0.0006(4) 0.0049(4)
P2 0.0153(5) 0.0232(5) 0.0235(6) 0.0062(4) 0.0007(4) 0.0055(4)
C11 0.021(2) 0.0217(19) 0.025(2) 0.0074(16) 0.0040(16) 0.0067(16)
C12 0.033(3) 0.027(2) 0.030(3) 0.0055(19) 0.007(2) 0.006(2)
C13 0.048(3) 0.041(3) 0.027(3) 0.005(2) 0.009(2) 0.006(3)
C14 0.040(3) 0.044(3) 0.033(3) 0.014(2) 0.014(2) 0.014(2)
C15 0.024(2) 0.033(2) 0.043(3) 0.018(2) 0.015(2) 0.0108(19)
C16 0.0158(19) 0.023(2) 0.036(3) 0.0085(17) 0.0052(17) 0.0078(16)
C21 0.021(2) 0.0194(19) 0.024(2) 0.0057(15) 0.0035(16) 0.0046(16)
C22 0.028(2) 0.029(2) 0.030(3) 0.0105(19) 0.0013(19) 0.0118(19)
C23 0.049(3) 0.038(3) 0.041(4) 0.017(2) 0.010(3) 0.026(3)
C24 0.054(4) 0.031(3) 0.050(4) 0.018(2) 0.023(3) 0.022(3)
C25 0.034(3) 0.023(2) 0.049(3) 0.007(2) 0.007(2) 0.004(2)
C26 0.026(2) 0.022(2) 0.040(3) 0.0046(19) 0.005(2) 0.0059(18)
C31 0.0171(19) 0.0157(18) 0.028(2) 0.0023(15) -0.0003(16) 0.0035(15)
C32 0.020(2) 0.032(2) 0.031(3) 0.0105(19) -0.0027(17) 0.0058(18)
C33 0.030(3) 0.041(3) 0.040(3) 0.015(2) -0.001(2) 0.018(2)
C34 0.020(2) 0.039(3) 0.051(4) 0.006(2) 0.001(2) 0.015(2)
C35 0.030(3) 0.033(3) 0.035(3) 0.001(2) 0.005(2) 0.010(2)
C36 0.024(2) 0.026(2) 0.030(3) 0.0060(18) 0.0043(18) 0.0088(18)
C41 0.0125(17) 0.0206(19) 0.031(2) 0.0029(16) 0.0028(16) 0.0055(15)
C42 0.024(2) 0.037(3) 0.029(3) 0.0100(19) 0.0022(18) 0.0106(19)
C43 0.038(3) 0.060(4) 0.035(3) 0.024(3) 0.006(2) 0.029(3)
C44 0.028(3) 0.064(4) 0.047(4) 0.014(3) 0.006(2) 0.025(3)
C45 0.031(3) 0.053(3) 0.039(3) 0.005(2) 0.011(2) 0.019(3)
C46 0.028(2) 0.040(3) 0.028(3) 0.007(2) 0.0067(19) 0.014(2)
C51 0.020(2) 0.025(2) 0.024(2) 0.0076(16) 0.0039(16) 0.0089(16)
C52 0.027(2) 0.031(2) 0.029(3) 0.0052(19) 0.0059(19) 0.0072(19)
C53 0.033(3) 0.044(3) 0.032(3) 0.007(2) 0.006(2) 0.014(2)
C54 0.032(3) 0.051(3) 0.034(3) 0.018(2) 0.014(2) 0.022(2)
C55 0.022(2) 0.039(3) 0.047(3) 0.024(2) 0.016(2) 0.012(2)
C56 0.018(2) 0.027(2) 0.035(3) 0.0113(19) 0.0046(17) 0.0081(17)
C61 0.021(2) 0.023(2) 0.026(2) 0.0102(16) 0.0048(16) 0.0062(16)
C62 0.024(2) 0.028(2) 0.045(3) 0.010(2) 0.002(2) 0.0065(19)
C63 0.031(3) 0.025(2) 0.056(4) 0.012(2) 0.005(2) 0.001(2)
C64 0.046(3) 0.035(3) 0.050(4) 0.019(2) 0.014(3) 0.019(3)
C65 0.048(3) 0.032(3) 0.041(3) 0.013(2) 0.005(3) 0.020(2)
C66 0.028(2) 0.030(2) 0.029(3) 0.0081(19) -0.0026(19) 0.010(2)
C71 0.064(5) 0.038(3) 0.056(4) 0.019(3) -0.003(3) 0.000(3)
Cl1 0.218(4) 0.0563(12) 0.0526(13) 0.0182(9) 0.0320(17) 0.0206(17)
Cl2 0.0583(12) 0.0826(15) 0.118(2) 0.0357(14) -0.0144(12) 0.0094(11)
C72 0.041(3) 0.029(3) 0.043(3) 0.010(2) -0.002(2) 0.010(2)
Cl3 0.0493(10) 0.0787(14) 0.1012(17) 0.0175(12) 0.0151(10) 0.0028(10)
Cl4 0.0764(12) 0.0482(9) 0.0497(10) 0.0168(7) 0.0157(8) 0.0226(8)

loop_
_atom_type_symbol
_atom_type_description
_atom_type_scat_dispersion_real
_atom_type_scat_dispersion_imag
_atom_type_scat_source
C C 0.0033 0.0016 'International Tables Vol C Tables 4.2.6.8 and 6.1.1.4'
H H 0.0000 0.0000 'International Tables Vol C Tables 4.2.6.8 and 6.1.1.4'
N N 0.0061 0.0033 'International Tables Vol C Tables 4.2.6.8 and 6.1.1.4'
P P 0.1023 0.0942 'International Tables Vol C Tables 4.2.6.8 and 6.1.1.4'
S S 0.1246 0.1234 'International Tables Vol C Tables 4.2.6.8 and 6.1.1.4'
Cl Cl 0.1484 0.1585 'International Tables Vol C Tables 4.2.6.8 and 6.1.1.4'
Au Au -2.0133 8.8022 'International Tables Vol C Tables 4.2.6.8 and 6.1.1.4'

loop_
_geom_angle_atom_site_label_1
_geom_angle_atom_site_label_2
_geom_angle_atom_site_label_3
_geom_angle
_geom_angle_site_symmetry_1
_geom_angle_site_symmetry_3
_geom_angle_publ_flag
P1 Au1 S2 176.18(4) . . ?
P2 Au2 S3 176.18(4) . . ?
C2 S1 C1 87.5(2) . . ?
C1 S2 Au1 98.54(15) . . ?
C2 S3 Au2 102.70(16) . . ?
C1 N1 N2 115.5(4) . . ?
C2 N2 N1 112.5(4) . . ?
N1 C1 S1 112.0(4) . . ?
N1 C1 S2 126.9(4) . . ?
S1 C1 S2 121.0(3) . . ?
N2 C2 S1 112.5(4) . . ?
N2 C2 S3 122.2(4) . . ?
S1 C2 S3 125.1(3) . . ?
C21 P1 C11 106.7(2) . . ?
C21 P1 C31 106.3(2) . . ?
C11 P1 C31 103.9(2) . . ?
C21 P1 Au1 112.90(16) . . ?
C11 P1 Au1 112.83(15) . . ?
C31 P1 Au1 113.48(15) . . ?
C61 P2 C51 106.3(2) . . ?
C61 P2 C41 105.6(2) . . ?
C51 P2 C41 105.6(2) . . ?
C61 P2 Au2 113.70(17) . . ?
C51 P2 Au2 114.63(16) . . ?
C41 P2 Au2 110.28(15) . . ?
C16 C11 C12 119.4(5) . . ?
C16 C11 P1 118.4(4) . . ?
C12 C11 P1 121.9(4) . . ?
C13 C12 C11 119.4(5) . . ?
C13 C12 H12A 122(5) . . ?
C11 C12 H12A 119(5) . . ?
C14 C13 C12 121.1(5) . . ?
C14 C13 H13A 130(5) . . ?
C12 C13 H13A 109(5) . . ?
C13 C14 C15 120.2(5) . . ?
C13 C14 H14A 125(4) . . ?
C15 C14 H14A 114(3) . . ?
C14 C15 C16 119.8(5) . . ?
C14 C15 H15A 120(4) . . ?
C16 C15 H15A 119(4) . . ?
C11 C16 C15 120.1(5) . . ?
C11 C16 H16A 120(4) . . ?
C15 C16 H16A 120(4) . . ?
C22 C21 C26 120.5(4) . . ?
C22 C21 P1 118.1(3) . . ?
C26 C21 P1 121.4(4) . . ?
C23 C22 C21 118.9(5) . . ?
C23 C22 H22A 117(4) . . ?
C21 C22 H22A 123(4) . . ?
C24 C23 C22 120.7(6) . . ?
C24 C23 H23A 119(4) . . ?
C22 C23 H23A 119(4) . . ?
C23 C24 C25 120.2(5) . . ?
C23 C24 H24A 119(5) . . ?
C25 C24 H24A 121(5) . . ?
C26 C25 C24 120.7(6) . . ?
C26 C25 H25A 116(5) . . ?
C24 C25 H25A 123(5) . . ?
C25 C26 C21 119.1(5) . . ?
C25 C26 H26A 120(3) . . ?
C21 C26 H26A 121(3) . . ?
C32 C31 C36 119.4(4) . . ?
C32 C31 P1 121.0(4) . . ?
C36 C31 P1 119.5(4) . . ?
C33 C32 C31 119.7(5) . . ?
C33 C32 H32A 116(5) . . ?
C31 C32 H32A 124(5) . . ?
C32 C33 C34 120.9(5) . . ?
C32 C33 H33A 124(5) . . ?
C34 C33 H33A 114(5) . . ?
C35 C34 C33 119.6(5) . . ?
C35 C34 H34A 116(5) . . ?
C33 C34 H34A 125(5) . . ?
C34 C35 C36 120.0(5) . . ?
C34 C35 H35A 116(4) . . ?
C36 C35 H35A 123(4) . . ?
C35 C36 C31 120.3(5) . . ?
C35 C36 H36A 122(6) . . ?
C31 C36 H36A 117(6) . . ?
C42 C41 C46 120.0(4) . . ?
C42 C41 P2 121.8(4) . . ?
C46 C41 P2 118.1(4) . . ?
C41 C42 C43 118.9(5) . . ?
C41 C42 H42A 122(4) . . ?
C43 C42 H42A 119(4) . . ?
C44 C43 C42 121.0(5) . . ?
C44 C43 H43A 120(5) . . ?
C42 C43 H43A 119(5) . . ?
C45 C44 C43 119.5(5) . . ?
C45 C44 H44A 118(6) . . ?
C43 C44 H44A 123(6) . . ?
C44 C45 C46 120.2(6) . . ?
C44 C45 H45A 115(6) . . ?
C46 C45 H45A 125(6) . . ?
C45 C46 C41 120.3(6) . . ?
C45 C46 H46A 120(7) . . ?
C41 C46 H46A 119(7) . . ?
C56 C51 C52 119.3(5) . . ?
C56 C51 P2 119.5(4) . . ?
C52 C51 P2 121.1(4) . . ?
C53 C52 C51 119.4(5) . . ?
C53 C52 H52A 119(5) . . ?
C51 C52 H52A 122(5) . . ?
C54 C53 C52 121.1(5) . . ?
C54 C53 H53A 129(5) . . ?
C52 C53 H53A 110(5) . . ?
C53 C54 C55 119.7(5) . . ?
C53 C54 H54A 121(3) . . ?
C55 C54 H54A 119(3) . . ?
C56 C55 C54 120.3(5) . . ?
C56 C55 H55A 120(4) . . ?
C54 C55 H55A 120(4) . . ?
C51 C56 C55 120.2(5) . . ?
C51 C56 H56A 120(4) . . ?
C55 C56 H56A 120(4) . . ?
C62 C61 C66 119.7(4) . . ?
C62 C61 P2 122.4(4) . . ?
C66 C61 P2 117.9(4) . . ?
C63 C62 C61 120.2(5) . . ?
C63 C62 H62A 120(4) . . ?
C61 C62 H62A 120(4) . . ?
C62 C63 C64 120.4(6) . . ?
C62 C63 H63A 123(6) . . ?
C64 C63 H63A 117(6) . . ?
C65 C64 C63 120.0(5) . . ?
C65 C64 H64A 122(5) . . ?
C63 C64 H64A 118(5) . . ?
C64 C65 C66 120.1(6) . . ?
C64 C65 H65A 117(5) . . ?
C66 C65 H65A 122(5) . . ?
C61 C66 C65 119.6(5) . . ?
C61 C66 H66A 124(4) . . ?
C65 C66 H66A 117(4) . . ?
Cl1 C71 Cl2 114.4(5) . . ?
Cl1 C71 H71A 111(5) . . ?
Cl2 C71 H71A 108(5) . . ?
Cl1 C71 H71B 104(4) . . ?
Cl2 C71 H71B 109(4) . . ?
H71A C71 H71B 111(6) . . ?
Cl3 C72 Cl4 113.3(3) . . ?
Cl3 C72 H72A 107(3) . . ?
Cl4 C72 H72A 110(3) . . ?
Cl3 C72 H72B 105(5) . . ?
Cl4 C72 H72B 106(5) . . ?
H72A C72 H72B 115(6) . . ?

loop_
_geom_bond_atom_site_label_1
_geom_bond_atom_site_label_2
_geom_bond_distance
_geom_bond_site_symmetry_2
_geom_bond_publ_flag
Au1 P1 2.2517(12) . ?
Au1 S2 2.3141(11) . ?
Au2 P2 2.2553(13) . ?
Au2 S3 2.3043(12) . ?
S1 C2 1.737(5) . ?
S1 C1 1.753(5) . ?
S2 C1 1.760(5) . ?
S3 C2 1.737(5) . ?
N1 C1 1.260(6) . ?
N1 N2 1.375(6) . ?
N2 C2 1.301(6) . ?
P1 C21 1.812(5) . ?
P1 C11 1.820(5) . ?
P1 C31 1.825(5) . ?
P2 C61 1.811(5) . ?
P2 C51 1.816(5) . ?
P2 C41 1.821(4) . ?
C11 C16 1.390(6) . ?
C11 C12 1.411(7) . ?
C12 C13 1.379(8) . ?
C12 H12A 0.95(8) . ?
C13 C14 1.372(8) . ?
C13 H13A 1.00(8) . ?
C14 C15 1.386(8) . ?
C14 H14A 1.00(6) . ?
C15 C16 1.398(7) . ?
C15 H15A 0.94(6) . ?
C16 H16A 0.96(6) . ?
C21 C22 1.395(7) . ?
C21 C26 1.401(7) . ?
C22 C23 1.394(7) . ?
C22 H22A 0.89(6) . ?
C23 C24 1.376(10) . ?
C23 H23A 0.88(6) . ?
C24 C25 1.381(9) . ?
C24 H24A 0.99(8) . ?
C25 C26 1.384(7) . ?
C25 H25A 0.86(8) . ?
C26 H26A 1.02(6) . ?
C31 C32 1.387(7) . ?
C31 C36 1.402(7) . ?
C32 C33 1.383(7) . ?
C32 H32A 0.97(8) . ?
C33 C34 1.388(9) . ?
C33 H33A 0.82(8) . ?
C34 C35 1.383(9) . ?
C34 H34A 0.80(8) . ?
C35 C36 1.388(7) . ?
C35 H35A 0.96(7) . ?
C36 H36A 0.83(9) . ?
C41 C42 1.385(7) . ?
C41 C46 1.395(7) . ?
C42 C43 1.396(7) . ?
C42 H42A 0.97(7) . ?
C43 C44 1.389(9) . ?
C43 H43A 0.91(8) . ?
C44 C45 1.375(10) . ?
C44 H44A 0.86(9) . ?
C45 C46 1.385(8) . ?
C45 H45A 0.90(9) . ?
C46 H46A 0.82(10) . ?
C51 C56 1.383(6) . ?
C51 C52 1.407(7) . ?
C52 C53 1.391(8) . ?
C52 H52A 1.02(9) . ?
C53 C54 1.364(8) . ?
C53 H53A 0.98(9) . ?
C54 C55 1.390(8) . ?
C54 H54A 1.04(6) . ?
C55 C56 1.388(7) . ?
C55 H55A 0.94(7) . ?
C56 H56A 0.93(6) . ?
C61 C62 1.391(7) . ?
C61 C66 1.392(7) . ?
C62 C63 1.373(8) . ?
C62 H62A 0.97(7) . ?
C63 C64 1.387(9) . ?
C63 H63A 0.82(9) . ?
C64 C65 1.377(9) . ?
C64 H64A 0.99(7) . ?
C65 C66 1.394(7) . ?
C65 H65A 0.91(8) . ?
C66 H66A 0.90(6) . ?
C71 Cl1 1.750(9) . ?
C71 Cl2 1.757(9) . ?
C71 H71A 1.02(9) . ?
C71 H71B 1.02(7) . ?
C72 Cl3 1.748(7) . ?
C72 Cl4 1.765(7) . ?
C72 H72A 1.00(6) . ?
C72 H72B 0.93(9) . ?

loop_
_geom_torsion_atom_site_label_1
_geom_torsion_atom_site_label_2
_geom_torsion_atom_site_label_3
_geom_torsion_atom_site_label_4
_geom_torsion
_geom_torsion_site_symmetry_1
_geom_torsion_site_symmetry_2
_geom_torsion_site_symmetry_3
_geom_torsion_site_symmetry_4
_geom_torsion_publ_flag
P1 Au1 S2 C1 -64.3(6) . . . . ?
P2 Au2 S3 C2 172.2(6) . . . . ?
C1 N1 N2 C2 0.0(7) . . . . ?
N2 N1 C1 S1 0.8(6) . . . . ?
N2 N1 C1 S2 -178.3(4) . . . . ?
C2 S1 C1 N1 -1.0(4) . . . . ?
C2 S1 C1 S2 178.2(3) . . . . ?
Au1 S2 C1 N1 -36.2(5) . . . . ?
Au1 S2 C1 S1 144.8(2) . . . . ?
N1 N2 C2 S1 -0.8(6) . . . . ?
N1 N2 C2 S3 -176.0(4) . . . . ?
C1 S1 C2 N2 1.0(4) . . . . ?
C1 S1 C2 S3 176.0(3) . . . . ?
Au2 S3 C2 N2 -139.1(4) . . . . ?
Au2 S3 C2 S1 46.4(3) . . . . ?
S2 Au1 P1 C21 107.0(6) . . . . ?
S2 Au1 P1 C11 -14.1(7) . . . . ?
S2 Au1 P1 C31 -132.0(6) . . . . ?
S3 Au2 P2 C61 126.0(6) . . . . ?
S3 Au2 P2 C51 -111.4(6) . . . . ?
S3 Au2 P2 C41 7.6(7) . . . . ?
C21 P1 C11 C16 -147.7(4) . . . . ?
C31 P1 C11 C16 100.2(4) . . . . ?
Au1 P1 C11 C16 -23.1(4) . . . . ?
C21 P1 C11 C12 38.9(5) . . . . ?
C31 P1 C11 C12 -73.3(5) . . . . ?
Au1 P1 C11 C12 163.4(4) . . . . ?
C16 C11 C12 C13 0.1(8) . . . . ?
P1 C11 C12 C13 173.5(5) . . . . ?
C11 C12 C13 C14 -0.5(10) . . . . ?
C12 C13 C14 C15 0.7(10) . . . . ?
C13 C14 C15 C16 -0.6(9) . . . . ?
C12 C11 C16 C15 0.0(7) . . . . ?
P1 C11 C16 C15 -173.7(4) . . . . ?
C14 C15 C16 C11 0.2(7) . . . . ?
C11 P1 C21 C22 99.6(4) . . . . ?
C31 P1 C21 C22 -150.0(4) . . . . ?
Au1 P1 C21 C22 -24.9(4) . . . . ?
C11 P1 C21 C26 -80.1(4) . . . . ?
C31 P1 C21 C26 30.4(5) . . . . ?
Au1 P1 C21 C26 155.4(4) . . . . ?
C26 C21 C22 C23 0.6(8) . . . . ?
P1 C21 C22 C23 -179.0(4) . . . . ?
C21 C22 C23 C24 0.9(9) . . . . ?
C22 C23 C24 C25 -1.5(10) . . . . ?
C23 C24 C25 C26 0.5(10) . . . . ?
C24 C25 C26 C21 1.0(9) . . . . ?
C22 C21 C26 C25 -1.5(8) . . . . ?
P1 C21 C26 C25 178.1(4) . . . . ?
C21 P1 C31 C32 -129.1(4) . . . . ?
C11 P1 C31 C32 -16.7(4) . . . . ?
Au1 P1 C31 C32 106.2(4) . . . . ?
C21 P1 C31 C36 54.9(4) . . . . ?
C11 P1 C31 C36 167.3(4) . . . . ?
Au1 P1 C31 C36 -69.8(4) . . . . ?
C36 C31 C32 C33 0.7(7) . . . . ?
P1 C31 C32 C33 -175.3(4) . . . . ?
C31 C32 C33 C34 -2.2(8) . . . . ?
C32 C33 C34 C35 1.8(9) . . . . ?
C33 C34 C35 C36 0.1(9) . . . . ?
C34 C35 C36 C31 -1.5(8) . . . . ?
C32 C31 C36 C35 1.1(7) . . . . ?
P1 C31 C36 C35 177.2(4) . . . . ?
C61 P2 C41 C42 123.3(4) . . . . ?
C51 P2 C41 C42 10.9(5) . . . . ?
Au2 P2 C41 C42 -113.5(4) . . . . ?
C61 P2 C41 C46 -60.4(4) . . . . ?
C51 P2 C41 C46 -172.8(4) . . . . ?
Au2 P2 C41 C46 62.8(4) . . . . ?
C46 C41 C42 C43 0.5(8) . . . . ?
P2 C41 C42 C43 176.8(4) . . . . ?
C41 C42 C43 C44 0.3(9) . . . . ?
C42 C43 C44 C45 -0.4(11) . . . . ?
C43 C44 C45 C46 -0.3(11) . . . . ?
C44 C45 C46 C41 1.1(10) . . . . ?
C42 C41 C46 C45 -1.2(8) . . . . ?
P2 C41 C46 C45 -177.6(5) . . . . ?
C61 P2 C51 C56 147.0(4) . . . . ?
C41 P2 C51 C56 -101.1(4) . . . . ?
Au2 P2 C51 C56 20.5(4) . . . . ?
C61 P2 C51 C52 -36.7(5) . . . . ?
C41 P2 C51 C52 75.2(4) . . . . ?
Au2 P2 C51 C52 -163.2(4) . . . . ?
C56 C51 C52 C53 -2.6(8) . . . . ?
P2 C51 C52 C53 -179.0(4) . . . . ?
C51 C52 C53 C54 2.3(9) . . . . ?
C52 C53 C54 C55 -0.8(9) . . . . ?
C53 C54 C55 C56 -0.4(8) . . . . ?
C52 C51 C56 C55 1.5(7) . . . . ?
P2 C51 C56 C55 177.9(4) . . . . ?
C54 C55 C56 C51 0.0(8) . . . . ?
C51 P2 C61 C62 86.3(5) . . . . ?
C41 P2 C61 C62 -25.6(5) . . . . ?
Au2 P2 C61 C62 -146.7(4) . . . . ?
C51 P2 C61 C66 -93.9(4) . . . . ?
C41 P2 C61 C66 154.1(4) . . . . ?
Au2 P2 C61 C66 33.1(4) . . . . ?
C66 C61 C62 C63 0.5(9) . . . . ?
P2 C61 C62 C63 -179.7(5) . . . . ?
C61 C62 C63 C64 -0.4(10) . . . . ?
C62 C63 C64 C65 0.1(10) . . . . ?
C63 C64 C65 C66 0.1(10) . . . . ?
C62 C61 C66 C65 -0.3(8) . . . . ?
P2 C61 C66 C65 179.9(4) . . . . ?
C64 C65 C66 C61 0.0(9) . . . . ?
